data_4063207
loop_
_publ_author_name
'Hari K. Gupta'
'Nicole Rampersad'
'Mark Stradiotto'
'Michael J. McGlinchey'

_publ_section_title
;
 Rhodium Acetylacetonate and Iron Tricarbonyl Complexes of Tetracyclone
 and 3-Ferrocenyl-2,4,5-triphenylcyclopentadienone: An X-ray
 Crystallographic and NMR Study
;
_journal_name_full Organometallics
_journal_page_first 184
_journal_page_last 191
_journal_paper_doi 10.1021/om990559b
_journal_volume 19
_journal_year 2000
_chemical_formula_sum 'C36 H24 Fe2 O4'
_chemical_formula_weight 632.25
_chemical_name_systematic
; 
 ? 
;
_space_group_IT_number 14
_symmetry_cell_setting monoclinic
_symmetry_space_group_name_Hall '-P 2yn'
_symmetry_space_group_name_H-M 'P 1 21/n 1'
_atom_sites_solution_hydrogens geom
_atom_sites_solution_primary direct
_atom_sites_solution_secondary difmap
_audit_creation_method SHELXL
_cell_angle_alpha 90.00
_cell_angle_beta 102.332(13)
_cell_angle_gamma 90.00
_cell_formula_units_Z 4
_cell_length_a 10.618(3)
_cell_length_b 21.506(6)
_cell_length_c 12.990(3)
_cell_measurement_reflns_used 412
_cell_measurement_temperature 299(2)
_cell_measurement_theta_max 23.50
_cell_measurement_theta_min 1.86
_cell_volume 2897.8(13)
_computing_cell_refinement 'Bruker SMART'
_computing_data_collection 'Bruker SMART'
_computing_data_reduction 'Bruker SHELXTL'
_computing_molecular_graphics 'Bruker SHELXTL'
_computing_publication_material 'Bruker SHELXTL'
_computing_structure_refinement 'SHELXL-V.5.03 (Sheldrick, 1994)'
_computing_structure_solution 'SHELXTL-V.5.03 (Sheldrick, 1994)'
_diffrn_ambient_temperature 299(2)
_diffrn_measurement_device_type 'Siemems Smart CCD'
_diffrn_measurement_method '\w scans'
_diffrn_radiation_monochromator graphite
_diffrn_radiation_source 'rotating anode'
_diffrn_radiation_type MoK\a
_diffrn_radiation_wavelength 0.71073
_diffrn_reflns_av_R_equivalents 0.0334
_diffrn_reflns_av_sigmaI/netI 0.0395
_diffrn_reflns_limit_h_max 13
_diffrn_reflns_limit_h_min -12
_diffrn_reflns_limit_k_max 25
_diffrn_reflns_limit_k_min -27
_diffrn_reflns_limit_l_max 16
_diffrn_reflns_limit_l_min -16
_diffrn_reflns_number 19222
_diffrn_reflns_theta_max 23.50
_diffrn_reflns_theta_min 1.86
_exptl_absorpt_coefficient_mu 1.041
_exptl_absorpt_correction_T_max 0.7340
_exptl_absorpt_correction_T_min 0.6331
_exptl_absorpt_correction_type 'SADABS (Sheldrick, 1996)'
_exptl_crystal_colour red
_exptl_crystal_density_diffrn 1.449
_exptl_crystal_description prism
_exptl_crystal_F_000 1296
_exptl_crystal_size_max 0.38
_exptl_crystal_size_mid 0.33
_exptl_crystal_size_min 0.25
_refine_diff_density_max 0.188
_refine_diff_density_min -0.203
_refine_diff_density_rms 0.039
_refine_ls_extinction_coef 0.0007(2)
_refine_ls_extinction_expression Fc^*^=kFc[1+0.001xFc^2^\l^3^/sin(2\q)]^-1/4^
_refine_ls_extinction_method SHELXL
_refine_ls_goodness_of_fit_all 0.909
_refine_ls_goodness_of_fit_obs 1.008
_refine_ls_hydrogen_treatment noref
_refine_ls_matrix_type full
_refine_ls_number_parameters 380
_refine_ls_number_reflns 4280
_refine_ls_number_restraints 0
_refine_ls_restrained_S_all 0.910
_refine_ls_restrained_S_obs 1.008
_refine_ls_R_factor_all 0.0506
_refine_ls_R_factor_obs 0.0283
_refine_ls_shift/esd_max 0.001
_refine_ls_shift/esd_mean 0.000
_refine_ls_structure_factor_coef Fsqd
_refine_ls_weighting_details 'w=1/[\s^2^(Fo^2^)+(0.0436P)^2^+0.0000P] where P=(Fo^2^+2Fc^2^)/3'
_refine_ls_weighting_scheme calc
_refine_ls_wR_factor_all 0.0721
_refine_ls_wR_factor_obs 0.0663
_reflns_number_observed 3065
_reflns_number_total 4282
_reflns_observed_criterion >2sigma(I)
_cod_depositor_comments
;
The following automatic conversions were performed:
'_symmetry_cell_setting' value 'Monoclinic' changed to 'monoclinic'
according to '/home/saulius/struct/CIF-dictionaries/cif_core.dic'
dictionary named 'cif_core.dic' version 2.4.1 from 2010-06-29.

Automatic conversion script
Id: cif_fix_enum 1527 2010-12-29 10:47:43Z saulius 

The following automatic conversions were performed:

'_refine_ls_weighting_scheme' value 'calc
w=1/[\s^2^(Fo^2^)+(0.0436P)^2^+0.0000P] where P=(Fo^2^+2Fc^2^)/3' was
changed to 'calc'. New tag '_refine_ls_weighting_details' was
created. The value of the new tag was set to
'w=1/[\s^2^(Fo^2^)+(0.0436P)^2^+0.0000P] where P=(Fo^2^+2Fc^2^)/3'.

Automatic conversion script
Id: cif_fix_values 3143 2015-03-26 13:38:13Z robertas 
;
_cod_original_sg_symbol_H-M P2(1)/n
_cod_database_code 4063207

loop_
_symmetry_equiv_pos_as_xyz
'x, y, z'
'-x+1/2, y+1/2, -z+1/2'
'-x, -y, -z'
'x-1/2, -y-1/2, z-1/2'

loop_
_atom_site_aniso_label
_atom_site_aniso_U_11
_atom_site_aniso_U_22
_atom_site_aniso_U_33
_atom_site_aniso_U_23
_atom_site_aniso_U_13
_atom_site_aniso_U_12
Fe1 0.0348(2) 0.0411(2) 0.0493(3) 0.0036(2) 0.0088(2) 0.0035(2)
Fe2 0.0390(2) 0.0414(2) 0.0361(2) 0.0012(2) 0.0103(2) -0.0017(2)
O1 0.105(2) 0.0356(11) 0.0561(13) -0.0077(10) 0.0289(12) 0.0022(11)
O61 0.074(2) 0.133(2) 0.061(2) -0.014(2) -0.0034(13) -0.016(2)
O62 0.074(2) 0.093(2) 0.146(2) -0.026(2) 0.027(2) 0.037(2)
O63 0.059(2) 0.091(2) 0.142(2) 0.052(2) 0.0084(15) -0.0189(14)
C1 0.046(2) 0.033(2) 0.050(2) -0.0019(13) 0.0129(14) 0.0041(13)
C2 0.037(2) 0.0315(15) 0.043(2) 0.0008(11) 0.0090(12) 0.0008(12)
C3 0.0281(14) 0.0342(15) 0.0408(15) -0.0028(12) 0.0042(11) 0.0003(11)
C4 0.0280(15) 0.0325(14) 0.039(2) -0.0016(11) 0.0035(12) -0.0004(11)
C5 0.038(2) 0.0325(15) 0.043(2) -0.0010(11) 0.0076(12) 0.0003(12)
C21 0.052(2) 0.032(2) 0.050(2) -0.0010(12) 0.0199(15) 0.0060(14)
C22 0.064(2) 0.044(2) 0.068(2) 0.0037(15) 0.020(2) 0.004(2)
C23 0.083(3) 0.054(2) 0.091(3) 0.007(2) 0.032(2) -0.013(2)
C24 0.109(3) 0.055(2) 0.073(3) 0.025(2) 0.029(2) 0.008(2)
C25 0.096(3) 0.054(2) 0.061(2) 0.015(2) 0.015(2) 0.013(2)
C26 0.066(2) 0.043(2) 0.054(2) 0.0049(14) 0.014(2) 0.009(2)
C31 0.0313(15) 0.037(2) 0.0396(15) -0.0020(12) 0.0050(12) 0.0003(12)
C32 0.052(2) 0.045(2) 0.038(2) 0.0013(12) 0.0054(13) 0.0104(14)
C33 0.057(2) 0.065(2) 0.0303(15) 0.0001(14) 0.0055(13) 0.010(2)
C34 0.050(2) 0.047(2) 0.046(2) -0.0133(13) 0.0108(14) 0.0039(14)
C35 0.041(2) 0.035(2) 0.051(2) -0.0036(12) 0.0107(14) -0.0015(12)
C36 0.053(2) 0.092(3) 0.048(2) -0.019(2) 0.010(2) -0.017(2)
C37 0.056(2) 0.050(2) 0.084(2) -0.012(2) 0.015(2) -0.015(2)
C38 0.052(2) 0.064(2) 0.065(2) -0.001(2) 0.023(2) -0.016(2)
C39 0.036(2) 0.063(2) 0.067(2) -0.003(2) 0.0116(15) -0.0013(15)
C40 0.045(2) 0.084(2) 0.050(2) 0.016(2) -0.0034(15) -0.008(2)
C41 0.034(2) 0.033(2) 0.0367(15) 0.0015(11) 0.0087(12) 0.0005(12)
C42 0.045(2) 0.039(2) 0.043(2) -0.0003(12) 0.0039(13) -0.0016(14)
C43 0.068(2) 0.031(2) 0.053(2) -0.0037(13) 0.017(2) -0.0047(15)
C44 0.071(2) 0.036(2) 0.065(2) 0.0090(15) 0.022(2) 0.015(2)
C45 0.046(2) 0.058(2) 0.059(2) 0.010(2) 0.0017(15) 0.014(2)
C46 0.039(2) 0.039(2) 0.054(2) -0.0027(13) 0.0037(14) 0.0009(14)
C51 0.037(2) 0.041(2) 0.0391(15) -0.0017(12) 0.0080(12) 0.0021(12)
C52 0.048(2) 0.038(2) 0.050(2) -0.0008(13) 0.0056(14) 0.0009(13)
C53 0.064(2) 0.054(2) 0.039(2) -0.0018(14) 0.0028(14) 0.005(2)
C54 0.058(2) 0.066(2) 0.042(2) 0.007(2) 0.0103(15) 0.003(2)
C55 0.054(2) 0.050(2) 0.053(2) 0.0086(15) 0.0110(15) -0.0069(15)
C56 0.052(2) 0.044(2) 0.046(2) -0.0020(13) 0.0104(14) -0.0061(14)
C61 0.038(2) 0.064(2) 0.066(2) 0.001(2) 0.008(2) -0.004(2)
C62 0.046(2) 0.061(2) 0.076(2) 0.002(2) 0.011(2) 0.007(2)
C63 0.039(2) 0.064(2) 0.074(2) 0.020(2) 0.004(2) 0.002(2)

loop_
_atom_site_label
_atom_site_type_symbol
_atom_site_fract_x
_atom_site_fract_y
_atom_site_fract_z
_atom_site_U_iso_or_equiv
_atom_site_thermal_displace_type
_atom_site_occupancy
_atom_site_calc_flag
_atom_site_refinement_flags
Fe1 Fe -0.07864(4) -0.13475(2) -0.68376(3) 0.04176(13) Uani 1 d .
Fe2 Fe -0.49549(3) -0.12606(2) -0.54329(3) 0.03848(13) Uani 1 d .
O1 O -0.2394(2) -0.25032(8) -0.84229(15) 0.0638(6) Uani 1 d .
O61 O 0.0249(2) -0.11568(12) -0.4583(2) 0.0919(8) Uani 1 d .
O62 O 0.0903(2) -0.23048(12) -0.7426(2) 0.1037(9) Uani 1 d .
O63 O 0.0672(2) -0.02893(11) -0.7375(2) 0.0992(9) Uani 1 d .
C1 C -0.2366(3) -0.20266(11) -0.7901(2) 0.0427(7) Uani 1 d .
C2 C -0.2263(2) -0.19875(11) -0.6750(2) 0.0370(6) Uani 1 d .
C3 C -0.2649(2) -0.13748(10) -0.6508(2) 0.0348(6) Uani 1 d .
C4 C -0.2598(2) -0.09839(11) -0.7403(2) 0.0336(6) Uani 1 d .
C5 C -0.2286(2) -0.13710(10) -0.8226(2) 0.0381(6) Uani 1 d .
C21 C -0.2205(3) -0.25628(11) -0.6098(2) 0.0432(7) Uani 1 d .
C22 C -0.3268(3) -0.29488(13) -0.6267(2) 0.0581(8) Uani 1 d .
H22A H -0.3980(3) -0.28601(13) -0.6801(2) 0.070 Uiso 1 calc R
C23 C -0.3269(4) -0.34754(15) -0.5630(3) 0.0738(10) Uani 1 d .
H23A H -0.3997(4) -0.37272(15) -0.5722(3) 0.089 Uiso 1 calc R
C24 C -0.2206(4) -0.3619(2) -0.4876(3) 0.0778(11) Uani 1 d .
H24A H -0.2209(4) -0.3969(2) -0.4458(3) 0.093 Uiso 1 calc R
C25 C -0.1143(4) -0.32524(15) -0.4733(2) 0.0705(9) Uani 1 d .
H25A H -0.0417(4) -0.33562(15) -0.4223(2) 0.085 Uiso 1 calc R
C26 C -0.1133(3) -0.27259(12) -0.5340(2) 0.0540(8) Uani 1 d .
H26A H -0.0398(3) -0.24790(12) -0.5238(2) 0.065 Uiso 1 calc R
C31 C -0.3078(2) -0.11951(11) -0.5543(2) 0.0365(6) Uani 1 d .
C32 C -0.3211(3) -0.16075(12) -0.4698(2) 0.0457(7) Uani 1 d .
H32A H -0.2967(3) -0.20477(12) -0.4636(2) 0.055 Uiso 1 calc R
C33 C -0.3762(3) -0.12627(13) -0.3976(2) 0.0515(7) Uani 1 d .
H33A H -0.3977(3) -0.14278(13) -0.3332(2) 0.062 Uiso 1 calc R
C34 C -0.3968(3) -0.06495(12) -0.4340(2) 0.0476(7) Uani 1 d .
H34A H -0.4351(3) -0.03154(12) -0.3996(2) 0.057 Uiso 1 calc R
C35 C -0.3557(2) -0.05996(11) -0.5304(2) 0.0421(7) Uani 1 d .
H35A H -0.3599(2) -0.02239(11) -0.5737(2) 0.051 Uiso 1 calc R
C36 C -0.5958(3) -0.1639(2) -0.6793(2) 0.0644(9) Uani 1 d .
H36A H -0.5594(3) -0.1774(2) -0.7388(2) 0.077 Uiso 1 calc R
C37 C -0.6097(3) -0.20092(14) -0.5935(3) 0.0635(9) Uani 1 d .
H37A H -0.5848(3) -0.24470(14) -0.5826(3) 0.076 Uiso 1 calc R
C38 C -0.6664(3) -0.16393(14) -0.5257(2) 0.0587(8) Uani 1 d .
H38A H -0.6873(3) -0.17741(14) -0.4593(2) 0.070 Uiso 1 calc R
C39 C -0.6864(3) -0.10395(14) -0.5702(2) 0.0551(8) Uani 1 d .
H39A H -0.7240(3) -0.06844(14) -0.5403(2) 0.066 Uiso 1 calc R
C40 C -0.6434(3) -0.1043(2) -0.6658(2) 0.0617(8) Uani 1 d .
H40A H -0.6459(3) -0.0691(2) -0.7140(2) 0.074 Uiso 1 calc R
C41 C -0.3066(2) -0.03293(11) -0.7567(2) 0.0345(6) Uani 1 d .
C42 C -0.2414(3) 0.01820(12) -0.7064(2) 0.0435(7) Uani 1 d .
H42A H -0.1627(3) 0.01253(12) -0.6596(2) 0.052 Uiso 1 calc R
C43 C -0.2913(3) 0.07726(12) -0.7246(2) 0.0500(8) Uani 1 d .
H43A H -0.2467(3) 0.11104(12) -0.6898(2) 0.060 Uiso 1 calc R
C44 C -0.4061(3) 0.08626(13) -0.7936(2) 0.0562(8) Uani 1 d .
H44A H -0.4402(3) 0.12611(13) -0.8050(2) 0.067 Uiso 1 calc R
C45 C -0.4712(3) 0.03677(14) -0.8460(2) 0.0559(8) Uani 1 d .
H45A H -0.5486(3) 0.04314(14) -0.8940(2) 0.067 Uiso 1 calc R
C46 C -0.4220(3) -0.02260(12) -0.8277(2) 0.0449(7) Uani 1 d .
H46A H -0.4668(3) -0.05604(12) -0.8634(2) 0.054 Uiso 1 calc R
C51 C -0.2171(2) -0.11657(11) -0.9291(2) 0.0389(6) Uani 1 d .
C52 C -0.2471(3) -0.15825(12) -1.0135(2) 0.0459(7) Uani 1 d .
H52A H -0.2768(3) -0.19786(12) -1.0025(2) 0.055 Uiso 1 calc R
C53 C -0.2332(3) -0.14135(13) -1.1130(2) 0.0538(8) Uani 1 d .
H53A H -0.2533(3) -0.16979(13) -1.1680(2) 0.065 Uiso 1 calc R
C54 C -0.1900(3) -0.08291(14) -1.1319(2) 0.0554(8) Uani 1 d .
H54A H -0.1802(3) -0.07189(14) -1.1990(2) 0.066 Uiso 1 calc R
C55 C -0.1615(3) -0.04115(13) -1.0501(2) 0.0523(7) Uani 1 d .
H55A H -0.1322(3) -0.00159(13) -1.0621(2) 0.063 Uiso 1 calc R
C56 C -0.1758(3) -0.05733(12) -0.9505(2) 0.0474(7) Uani 1 d .
H56A H -0.1576(3) -0.02814(12) -0.8966(2) 0.057 Uiso 1 calc R
C61 C -0.0125(3) -0.12436(13) -0.5460(3) 0.0562(8) Uani 1 d .
C62 C 0.0281(3) -0.19312(14) -0.7180(2) 0.0612(8) Uani 1 d .
C63 C 0.0093(3) -0.06980(15) -0.7170(2) 0.0600(8) Uani 1 d .

loop_
_atom_type_symbol
_atom_type_description
_atom_type_scat_dispersion_real
_atom_type_scat_dispersion_imag
_atom_type_scat_source
C C 0.0033 0.0016 'International Tables Vol C Tables 4.2.6.8 and 6.1.1.4'
H H 0.0000 0.0000 'International Tables Vol C Tables 4.2.6.8 and 6.1.1.4'
O O 0.0106 0.0060 'International Tables Vol C Tables 4.2.6.8 and 6.1.1.4'
Fe Fe 0.3463 0.8444 'International Tables Vol C Tables 4.2.6.8 and 6.1.1.4'

loop_
_geom_angle_atom_site_label_1
_geom_angle_atom_site_label_2
_geom_angle_atom_site_label_3
_geom_angle
C63 Fe1 C61 91.75(13)
C63 Fe1 C62 95.50(14)
C61 Fe1 C62 101.53(14)
C63 Fe1 C4 96.53(12)
C61 Fe1 C4 116.45(11)
C62 Fe1 C4 139.61(12)
C63 Fe1 C2 163.40(12)
C61 Fe1 C2 99.51(11)
C62 Fe1 C2 94.15(12)
C4 Fe1 C2 67.56(9)
C63 Fe1 C3 129.21(11)
C61 Fe1 C3 89.17(11)
C62 Fe1 C3 133.91(11)
C4 Fe1 C3 40.47(9)
C2 Fe1 C3 39.75(8)
C63 Fe1 C5 98.53(12)
C61 Fe1 C5 155.35(11)
C62 Fe1 C5 99.72(12)
C4 Fe1 C5 40.34(9)
C2 Fe1 C5 66.49(9)
C3 Fe1 C5 66.98(9)
C63 Fe1 C1 131.95(12)
C61 Fe1 C1 136.15(10)
C62 Fe1 C1 80.51(12)
C4 Fe1 C1 62.98(9)
C2 Fe1 C1 37.28(8)
C3 Fe1 C1 62.25(9)
C5 Fe1 C1 37.21(8)
C36 Fe2 C31 107.86(11)
C36 Fe2 C32 121.18(12)
C31 Fe2 C32 41.49(9)
C36 Fe2 C35 126.12(11)
C31 Fe2 C35 41.35(9)
C32 Fe2 C35 69.09(11)
C36 Fe2 C37 40.41(12)
C31 Fe2 C37 123.90(11)
C32 Fe2 C37 106.29(12)
C35 Fe2 C37 162.15(11)
C36 Fe2 C40 40.33(12)
C31 Fe2 C40 122.18(11)
C32 Fe2 C40 157.35(12)
C35 Fe2 C40 109.30(12)
C37 Fe2 C40 67.95(13)
C36 Fe2 C39 68.05(12)
C31 Fe2 C39 157.76(11)
C32 Fe2 C39 159.71(11)
C35 Fe2 C39 122.13(11)
C37 Fe2 C39 68.11(12)
C40 Fe2 C39 40.55(11)
C36 Fe2 C33 156.04(13)
C31 Fe2 C33 69.01(10)
C32 Fe2 C33 40.69(10)
C35 Fe2 C33 68.16(11)
C37 Fe2 C33 120.29(13)
C40 Fe2 C33 161.35(12)
C39 Fe2 C33 123.86(11)
C36 Fe2 C38 67.93(12)
C31 Fe2 C38 160.33(11)
C32 Fe2 C38 122.82(12)
C35 Fe2 C38 156.50(11)
C37 Fe2 C38 40.48(11)
C40 Fe2 C38 67.94(12)
C39 Fe2 C38 40.40(11)
C33 Fe2 C38 106.59(12)
C36 Fe2 C34 162.85(13)
C31 Fe2 C34 68.93(10)
C32 Fe2 C34 68.35(11)
C35 Fe2 C34 40.50(9)
C37 Fe2 C34 155.42(12)
C40 Fe2 C34 126.03(13)
C39 Fe2 C34 108.16(11)
C33 Fe2 C34 40.10(10)
C38 Fe2 C34 120.82(11)
O1 C1 C2 126.5(2)
O1 C1 C5 129.5(2)
C2 C1 C5 103.8(2)
O1 C1 Fe1 138.8(2)
C2 C1 Fe1 59.74(13)
C5 C1 Fe1 60.84(14)
C3 C2 C1 108.1(2)
C3 C2 C21 128.0(2)
C1 C2 C21 120.8(2)
C3 C2 Fe1 70.27(13)
C1 C2 Fe1 82.98(14)
C21 C2 Fe1 129.1(2)
C2 C3 C4 107.3(2)
C2 C3 C31 125.6(2)
C4 C3 C31 127.1(2)
C2 C3 Fe1 69.97(13)
C4 C3 Fe1 67.88(13)
C31 C3 Fe1 129.6(2)
C3 C4 C5 108.2(2)
C3 C4 C41 126.6(2)
C5 C4 C41 123.9(2)
C3 C4 Fe1 71.65(13)
C5 C4 Fe1 72.62(14)
C41 C4 Fe1 131.7(2)
C4 C5 C1 107.5(2)
C4 C5 C51 126.6(2)
C1 C5 C51 124.8(2)
C4 C5 Fe1 67.04(14)
C1 C5 Fe1 81.9(2)
C51 C5 Fe1 125.9(2)
C22 C21 C26 118.8(3)
C22 C21 C2 118.3(3)
C26 C21 C2 122.8(3)
C21 C22 C23 119.7(3)
C24 C23 C22 120.1(3)
C25 C24 C23 120.3(3)
C24 C25 C26 120.4(3)
C25 C26 C21 120.6(3)
C35 C31 C32 106.7(2)
C35 C31 C3 127.3(2)
C32 C31 C3 125.8(2)
C35 C31 Fe2 69.41(14)
C32 C31 Fe2 69.32(14)
C3 C31 Fe2 121.8(2)
C33 C32 C31 107.7(2)
C33 C32 Fe2 69.9(2)
C31 C32 Fe2 69.19(14)
C34 C33 C32 109.0(2)
C34 C33 Fe2 70.3(2)
C32 C33 Fe2 69.5(2)
C33 C34 C35 108.4(2)
C33 C34 Fe2 69.6(2)
C35 C34 Fe2 69.20(14)
C34 C35 C31 108.3(2)
C34 C35 Fe2 70.30(14)
C31 C35 Fe2 69.24(14)
C40 C36 C37 108.5(3)
C40 C36 Fe2 70.2(2)
C37 C36 Fe2 70.1(2)
C36 C37 C38 107.8(3)
C36 C37 Fe2 69.4(2)
C38 C37 Fe2 70.1(2)
C39 C38 C37 107.9(3)
C39 C38 Fe2 69.49(15)
C37 C38 Fe2 69.4(2)
C38 C39 C40 107.9(3)
C38 C39 Fe2 70.1(2)
C40 C39 Fe2 69.7(2)
C36 C40 C39 107.9(3)
C36 C40 Fe2 69.5(2)
C39 C40 Fe2 69.7(2)
C46 C41 C42 117.9(2)
C46 C41 C4 117.8(2)
C42 C41 C4 124.3(2)
C43 C42 C41 121.0(3)
C44 C43 C42 120.1(3)
C43 C44 C45 120.1(3)
C44 C45 C46 120.1(3)
C45 C46 C41 120.8(3)
C56 C51 C52 117.2(2)
C56 C51 C5 123.4(2)
C52 C51 C5 119.4(2)
C53 C52 C51 120.9(2)
C54 C53 C52 120.9(3)
C55 C54 C53 119.0(3)
C54 C55 C56 120.7(3)
C55 C56 C51 121.3(2)
O61 C61 Fe1 176.6(3)
O62 C62 Fe1 177.0(3)
O63 C63 Fe1 178.9(3)

loop_
_geom_bond_atom_site_label_1
_geom_bond_atom_site_label_2
_geom_bond_distance
Fe1 C63 1.784(3)
Fe1 C61 1.791(3)
Fe1 C62 1.810(3)
Fe1 C4 2.061(2)
Fe1 C2 2.108(2)
Fe1 C3 2.112(2)
Fe1 C5 2.136(3)
Fe1 C1 2.422(3)
Fe2 C36 2.028(3)
Fe2 C31 2.034(2)
Fe2 C32 2.035(3)
Fe2 C35 2.036(2)
Fe2 C37 2.037(3)
Fe2 C40 2.037(3)
Fe2 C39 2.038(3)
Fe2 C33 2.041(3)
Fe2 C38 2.046(3)
Fe2 C34 2.050(3)
O1 C1 1.226(3)
O61 C61 1.139(3)
O62 C62 1.129(3)
O63 C63 1.136(3)
C1 C2 1.478(3)
C1 C5 1.479(3)
C2 C3 1.435(3)
C2 C21 1.494(3)
C3 C4 1.444(3)
C3 C31 1.474(3)
C4 C5 1.449(3)
C4 C41 1.493(3)
C5 C51 1.482(3)
C21 C22 1.380(4)
C21 C26 1.382(4)
C22 C23 1.403(4)
C23 C24 1.362(5)
C24 C25 1.356(4)
C25 C26 1.381(4)
C31 C35 1.437(3)
C31 C32 1.441(3)
C32 C33 1.417(3)
C33 C34 1.403(4)
C34 C35 1.415(3)
C36 C40 1.401(4)
C36 C37 1.404(4)
C37 C38 1.413(4)
C38 C39 1.410(4)
C39 C40 1.412(4)
C41 C46 1.385(3)
C41 C42 1.386(3)
C42 C43 1.377(4)
C43 C44 1.363(4)
C44 C45 1.369(4)
C45 C46 1.381(3)
C51 C56 1.395(3)
C51 C52 1.399(3)
C52 C53 1.380(3)
C53 C54 1.378(4)
C54 C55 1.374(4)
C55 C56 1.379(3)
